data_4305598
loop_
_publ_author_name
'Shuang-Quan Zang'
'Thomas C. W. Mak'

_publ_section_title
;
Assembly of Silver(I)-Organic Networks from Flexible Supramolecular
Synthons with Pendant Ethynide Arms Attached to a Naphthyl Skeleton
;
_journal_name_full 'Inorganic Chemistry'
_journal_page_first 7094
_journal_page_last 7105
_journal_paper_doi 10.1021/ic800576b
_journal_volume 47
_journal_year 2008
_space_group_IT_number 2
_symmetry_cell_setting triclinic
_symmetry_Int_Tables_number 2
_symmetry_space_group_name_Hall '-P 1'
_symmetry_space_group_name_H-M 'P -1'
_cell_angle_alpha 73.603(2)
_cell_angle_beta 71.572(2)
_cell_angle_gamma 89.353(2)
_cell_length_a 11.0839(13)
_cell_length_b 12.7261(15)
_cell_length_c 13.7609(17)
_cell_volume 1760.1(4)
_cod_data_source_file ic800576b-file003.cif
_cod_data_source_block 1
_cod_original_cell_volume 1760.12
_cod_database_code 4305598

loop_
_symmetry_equiv_pos_site_id
_symmetry_equiv_pos_as_xyz
1 x,y,z
2 -x,-y,-z

loop_
_atom_site_label
_atom_site_type_symbol
_atom_site_fract_x
_atom_site_fract_y
_atom_site_fract_z
Ag1 Ag 0.18558(4) 0.19858(4) 0.66063(4)
Ag2 Ag 0.07260(4) 0.38117(4) 0.56388(4)
Ag3 Ag 0.35951(5) 0.38754(4) 0.49032(5)
Ag4 Ag 0.38572(4) 0.16140(4) 0.49541(4)
Ag5 Ag 0.11577(5) 0.07327(5) 0.47395(5)
Ag6 Ag 0.31005(5) 0.26374(4) 0.84516(4)
C1 C 0.2134(5) 0.2583(4) 0.4869(4)
C2 C 0.1787(5) 0.3007(5) 0.4117(5)
C3 C 0.1546(6) 0.3564(6) 0.3095(5)
H3A H 0.1693 0.3072 0.2653
H3B H 0.0662 0.3731 0.3251
O1 O 0.2345(4) 0.4543(4) 0.2529(4)
C4 C 0.3616(5) 0.4473(5) 0.2015(5)
C5 C 0.4174(6) 0.3529(5) 0.1993(5)
H5 H 0.3704 0.2853 0.2356
C6 C 0.5498(7) 0.3585(6) 0.1404(6)
H6 H 0.5890 0.2937 0.1386
C7 C 0.6202(6) 0.4569(6) 0.0868(5)
H7 H 0.7063 0.4590 0.0482
C8 C 0.5630(6) 0.5542(5) 0.0898(5)
C9 C 0.6332(6) 0.6610(6) 0.0308(5)
H9 H 0.7196 0.6659 -0.0077
C10 C 0.5713(7) 0.7537(6) 0.0325(5)
H10 H 0.6166 0.8218 -0.0058
C11 C 0.4415(7) 0.7498(5) 0.0899(6)
H11 H 0.4020 0.8145 0.0911
C12 C 0.3735(6) 0.6507(5) 0.1440(5)
H12 H 0.2865 0.6483 0.1798
C13 C 0.4317(5) 0.5520(5) 0.1468(4)
O2 O 0.1195(4) 0.2747(4) 0.8007(4)
O3 O -0.0101(5) 0.3862(5) 0.7357(4)
C14 C 0.0349(5) 0.3410(5) 0.8049(5)
C15 C -0.0215(5) 0.3655(5) 0.9122(6)
F1 F -0.1188(5) 0.2951(5) 0.9736(4)
F2 F 0.0602(5) 0.3608(5) 0.9637(4)
F3 F -0.0641(5) 0.4640(4) 0.9020(4)
O4 O 0.1230(4) 0.5727(3) 0.4710(4)
O5 O 0.3338(4) 0.5750(3) 0.4274(4)
C16 C 0.2315(5) 0.6166(4) 0.4327(5)
C17 C 0.2415(5) 0.7434(5) 0.3852(5)
F4 F 0.1743(6) 0.7895(4) 0.4568(4)
F5 F 0.3577(5) 0.7883(4) 0.3500(5)
F6 F 0.1956(5) 0.7735(3) 0.3056(4)
O6 O 0.5726(4) 0.3898(4) 0.3810(4)
O7 O 0.5950(4) 0.2120(4) 0.3947(4)
C18 C 0.6310(6) 0.3110(6) 0.3638(5)
C19 C 0.7715(7) 0.3389(6) 0.2914(5)
F7 F 0.8040(7) 0.4402(7) 0.2574(9)
F8 F 0.8022(5) 0.3093(6) 0.2092(5)
F9 F 0.8458(5) 0.2995(11) 0.3403(5)
O8 O 0.4394(5) 0.0492(4) 0.6462(4)
O9 O 0.3061(4) 0.1162(3) 0.7690(4)
C20 C 0.3896(6) 0.0562(5) 0.7377(5)
C21 C 0.4342(6) -0.0208(5) 0.8246(6)
F10 F 0.5381(6) -0.0648(5) 0.7875(5)
F11 F 0.3496(6) -0.1030(4) 0.8802(5)
F12 F 0.4522(7) 0.0251(5) 0.8910(5)
O10 O 0.0451(5) 0.0354(4) 0.6517(4)
O11 O -0.1181(5) -0.0854(5) 0.6894(4)
C22 C -0.0476(7) -0.0291(6) 0.7117(6)
C23 C -0.0784(9) -0.0438(7) 0.8304(8)
F13 F -0.1087(9) -0.1390(7) 0.8908(6)
F14 F -0.1730(14) 0.0058(9) 0.8657(7)
F15 F 0.0072(10) -0.0067(11) 0.8535(6)
O1W O 0.4056(4) 0.3852(3) 0.6556(3)
H1WA H 0.3944 0.4594 0.6608
H1WB H 0.4965 0.3778 0.6383
O2W O 0.3258(4) -0.0122(4) 0.4800(4)
H2WA H 0.3173 -0.0742 0.5426
H2WB H 0.3758 -0.0275 0.4144
Ag1 Ag -0.18558 -0.19858 0.33937
Ag2 Ag -0.0726 -0.38117 0.43612
Ag3 Ag -0.35951 -0.38754 0.50968
Ag4 Ag -0.38572 -0.1614 0.50459
Ag5 Ag -0.11577 -0.07327 0.52605
Ag6 Ag -0.31005 -0.26374 0.15484
C1 C -0.2134 -0.2583 0.5131
C2 C -0.1787 -0.3007 0.5883
C3 C -0.1546 -0.3564 0.6905
H3A H -0.1693 -0.3072 0.7347
H3B H -0.0662 -0.3731 0.6749
O1 O -0.2345 -0.4543 0.7471
C4 C -0.3616 -0.4473 0.7985
C5 C -0.4174 -0.3529 0.8007
H5 H -0.3704 -0.2853 0.7644
C6 C -0.5498 -0.3585 0.8596
H6 H -0.589 -0.2937 0.8614
C7 C -0.6202 -0.4569 0.9132
H7 H -0.7063 -0.459 0.9518
C8 C -0.563 -0.5542 0.9102
C9 C -0.6332 -0.661 0.9692
H9 H -0.7196 -0.6659 1.0077
C10 C -0.5713 -0.7537 0.9675
H10 H -0.6166 -0.8218 1.0058
C11 C -0.4415 -0.7498 0.9101
H11 H -0.402 -0.8145 0.9089
C12 C -0.3735 -0.6507 0.856
H12 H -0.2865 -0.6483 0.8202
C13 C -0.4317 -0.552 0.8532
O2 O -0.1195 -0.2747 0.1993
O3 O 0.0101 -0.3862 0.2643
C14 C -0.0349 -0.341 0.1951
C15 C 0.0215 -0.3655 0.0878
F1 F 0.1188 -0.2951 0.0264
F2 F -0.0602 -0.3608 0.0363
F3 F 0.0641 -0.464 0.098
O4 O -0.123 -0.5727 0.529
O5 O -0.3338 -0.575 0.5726
C16 C -0.2315 -0.6166 0.5673
C17 C -0.2415 -0.7434 0.6148
F4 F -0.1743 -0.7895 0.5432
F5 F -0.3577 -0.7883 0.65
F6 F -0.1956 -0.7735 0.6944
O6 O -0.5726 -0.3898 0.619
O7 O -0.595 -0.212 0.6053
C18 C -0.631 -0.311 0.6362
C19 C -0.7715 -0.3389 0.7086
F7 F -0.804 -0.4402 0.7426
F8 F -0.8022 -0.3093 0.7908
F9 F -0.8458 -0.2995 0.6597
O8 O -0.4394 -0.0492 0.3538
O9 O -0.3061 -0.1162 0.231
C20 C -0.3896 -0.0562 0.2623
C21 C -0.4342 0.0208 0.1754
F10 F -0.5381 0.0648 0.2125
F11 F -0.3496 0.103 0.1198
F12 F -0.4522 -0.0251 0.109
O10 O -0.0451 -0.0354 0.3483
O11 O 0.1181 0.0854 0.3106
C22 C 0.0476 0.0291 0.2883
C23 C 0.0784 0.0438 0.1696
F13 F 0.1087 0.139 0.1092
F14 F 0.173 -0.0058 0.1343
F15 F -0.0072 0.0067 0.1465
O1W O -0.4056 -0.3852 0.3444
H1WA H -0.3944 -0.4594 0.3392
H1WB H -0.4965 -0.3778 0.3617
O2W O -0.3258 0.0122 0.52
H2WA H -0.3173 0.0742 0.4574
H2WB H -0.3758 0.0275 0.5856
Ag2 Ag 0.0726 -0.61883 0.56388
Ag2 Ag -0.0726 0.61883 0.43612
Ag6 Ag -0.68995 -0.73626 0.84516
Ag6 Ag 0.68995 0.73626 0.15484
C9 C -0.3668 -0.339 0.0308
C9 C 0.3668 0.339 0.9692
C10 C -0.4287 -0.2463 0.0325
C10 C 0.4287 0.2463 0.9675
O4 O 0.123 -0.4273 0.471
O4 O -0.123 0.4273 0.529
